data_4069969
loop_
_publ_author_name
'Schuster, Elaine M.'
'Nisnevich, Gennady'
'Botoshansky, Mark'
'Gandelman, Mark'

_publ_section_title
;
 Synthesis of Novel Bulky, Electron-Rich Propargyl and Azidomethyl Dialkyl
 Phosphines and Their Use in the Preparation of Pincer Click Ligands
;
_journal_issue 17
_journal_name_full Organometallics
_journal_page_first 5025
_journal_paper_doi 10.1021/om900545s
_journal_volume 28
_journal_year 2009
_chemical_formula_sum 'C20 H40 Cl N3 O P2 Pd'
_chemical_formula_weight 542.34
_chemical_name_common Gandelman-75
_chemical_name_systematic
; 
 ? 
;
_space_group_IT_number 14
_symmetry_cell_setting monoclinic
_symmetry_space_group_name_Hall '-P 2yn'
_symmetry_space_group_name_H-M 'P 1 21/n 1'
_atom_sites_solution_hydrogens geom
_atom_sites_solution_primary direct
_atom_sites_solution_secondary difmap
_audit_creation_method SHELXL-97
_cell_angle_alpha 90.00
_cell_angle_beta 90.73(2)
_cell_angle_gamma 90.00
_cell_formula_units_Z 4
_cell_length_a 8.855(2)
_cell_length_b 11.153(2)
_cell_length_c 26.089(5)
_cell_measurement_reflns_used 15119
_cell_measurement_temperature 293(2)
_cell_measurement_theta_max 25.03
_cell_measurement_theta_min 1.99
_cell_volume 2576.3(9)
_computing_cell_refinement 'DENZO HKL2000 (Otwinowski & Minor 1997)'
_computing_data_collection 'Collect (Nonius, 2006)'
_computing_data_reduction 'DENZO HKL2000 (Otwinowski & Minor 1997)'
_computing_molecular_graphics 'TEXSAN  (MSC, 1999)'
_computing_structure_refinement 'SHELXL-97 (Sheldrick, 1997)'
_computing_structure_solution 'SHELXS-97 (Sheldrick, 1997)'
_diffrn_ambient_temperature 293(2)
_diffrn_measured_fraction_theta_full 0.977
_diffrn_measured_fraction_theta_max 0.977
_diffrn_measurement_device_type 'Nonius KappaCCD'
_diffrn_measurement_method 'phi- and omega-scans'
_diffrn_radiation_monochromator graphite
_diffrn_radiation_source 'fine-focus sealed tube'
_diffrn_radiation_type MoK\a
_diffrn_radiation_wavelength 0.71073
_diffrn_reflns_av_R_equivalents 0.0940
_diffrn_reflns_av_sigmaI/netI 0.1213
_diffrn_reflns_limit_h_max 9
_diffrn_reflns_limit_h_min 0
_diffrn_reflns_limit_k_max 13
_diffrn_reflns_limit_k_min 0
_diffrn_reflns_limit_l_max 30
_diffrn_reflns_limit_l_min -30
_diffrn_reflns_number 15119
_diffrn_reflns_theta_full 25.03
_diffrn_reflns_theta_max 25.03
_diffrn_reflns_theta_min 1.99
_diffrn_standards_number 0
_exptl_absorpt_coefficient_mu 0.963
_exptl_absorpt_correction_type none
_exptl_crystal_colour colorless
_exptl_crystal_density_diffrn 1.398
_exptl_crystal_density_method 'not measured'
_exptl_crystal_description plate
_exptl_crystal_F_000 1128
_exptl_crystal_size_max 0.18
_exptl_crystal_size_mid 0.16
_exptl_crystal_size_min 0.10
_refine_diff_density_max 0.478
_refine_diff_density_min -0.845
_refine_diff_density_rms 0.097
_refine_ls_extinction_coef 0.00131(18)
_refine_ls_extinction_expression Fc^*^=kFc[1+0.001xFc^2^\l^3^/sin(2\q)]^-1/4^
_refine_ls_extinction_method SHELXL
_refine_ls_goodness_of_fit_ref 0.865
_refine_ls_hydrogen_treatment constr
_refine_ls_matrix_type full
_refine_ls_number_parameters 254
_refine_ls_number_reflns 4454
_refine_ls_number_restraints 0
_refine_ls_restrained_S_all 0.865
_refine_ls_R_factor_all 0.1267
_refine_ls_R_factor_gt 0.0462
_refine_ls_shift/su_max 0.001
_refine_ls_shift/su_mean 0.000
_refine_ls_structure_factor_coef Fsqd
_refine_ls_weighting_details 'calc w=1/[\s^2^(Fo^2^)+(0.0409P)^2^+0.0000P] where P=(Fo^2^+2Fc^2^)/3'
_refine_ls_weighting_scheme calc
_refine_ls_wR_factor_gt 0.0859
_refine_ls_wR_factor_ref 0.1036
_reflns_number_gt 2338
_reflns_number_total 4454
_reflns_threshold_expression 2sigma(I)
_cod_data_source_file om900545s_si_001.cif
_cod_data_source_block Compound-18
_cod_depositor_comments
;
The following automatic conversions were performed:

'_symmetry_cell_setting' value 'Monoclinic' changed to 'monoclinic'
according to /home/saulius/struct/CIF-dictionaries/cif_core.dic
dictionary named 'cif_core.dic' version 2.4.2 from 2011-04-26.

Automatic conversion script
Id: cif_fix_values 1715 2011-07-08 13:25:40Z adriana 
;
_cod_original_sg_symbol_H-M 'P 21/n'
_cod_database_code 4069969

loop_
_symmetry_equiv_pos_as_xyz
'x, y, z'
'-x+1/2, y+1/2, -z+1/2'
'-x, -y, -z'
'x-1/2, -y-1/2, z-1/2'

loop_
_atom_site_label
_atom_site_type_symbol
_atom_site_fract_x
_atom_site_fract_y
_atom_site_fract_z
_atom_site_U_iso_or_equiv
_atom_site_adp_type
_atom_site_occupancy
_atom_site_symmetry_multiplicity
_atom_site_calc_flag
_atom_site_refinement_flags
Pd1 Pd 0.74772(5) 0.21433(4) 0.094994(17) 0.04127(17) Uani 1 1 d .
P1 P 0.82936(17) 0.40837(14) 0.11072(6) 0.0439(4) Uani 1 1 d .
P2 P 0.68890(17) 0.01492(14) 0.10960(6) 0.0442(4) Uani 1 1 d .
Cl1 Cl 0.6947(2) 0.22672(17) 0.00613(6) 0.0816(6) Uani 1 1 d .
N1 N 0.7825(5) 0.1080(5) 0.1981(2) 0.0557(14) Uani 1 1 d .
N2 N 0.8262(6) 0.1345(5) 0.24727(19) 0.0584(14) Uani 1 1 d .
N3 N 0.8654(6) 0.2493(4) 0.24747(19) 0.0549(14) Uani 1 1 d .
O1 O 0.3792(10) 0.1369(7) 0.2684(3) 0.166(3) Uani 1 1 d .
C4 C 0.7216(7) -0.0084(5) 0.1794(2) 0.0581(18) Uani 1 1 d .
H4A H 0.6280 -0.0281 0.1964 0.070 Uiso 1 1 calc R
H4B H 0.7937 -0.0725 0.1854 0.070 Uiso 1 1 calc R
C1 C 0.7950(6) 0.2057(6) 0.1673(2) 0.0454(15) Uani 1 1 d .
C2 C 0.8473(5) 0.2932(5) 0.19924(19) 0.0338(12) Uani 1 1 d .
C3 C 0.8752(7) 0.4143(5) 0.1803(2) 0.0530(17) Uani 1 1 d .
H3A H 0.9799 0.4367 0.1859 0.064 Uiso 1 1 calc R
H3B H 0.8112 0.4718 0.1975 0.064 Uiso 1 1 calc R
C5 C 1.0022(7) 0.4483(6) 0.0774(2) 0.0579(18) Uani 1 1 d .
H5 H 0.9787 0.4467 0.0406 0.069 Uiso 1 1 calc R
C6 C 1.1232(7) 0.3535(7) 0.0873(3) 0.084(2) Uani 1 1 d .
H6A H 1.0842 0.2759 0.0783 0.126 Uiso 1 1 calc R
H6B H 1.1515 0.3542 0.1229 0.126 Uiso 1 1 calc R
H6C H 1.2101 0.3707 0.0669 0.126 Uiso 1 1 calc R
C7 C 1.0614(8) 0.5758(6) 0.0901(3) 0.091(3) Uani 1 1 d .
H7A H 0.9832 0.6335 0.0832 0.136 Uiso 1 1 calc R
H7B H 1.1473 0.5933 0.0693 0.136 Uiso 1 1 calc R
H7C H 1.0903 0.5797 0.1256 0.136 Uiso 1 1 calc R
C8 C 0.6922(7) 0.5285(6) 0.1000(3) 0.0589(18) Uani 1 1 d .
H8 H 0.7307 0.6015 0.1165 0.071 Uiso 1 1 calc R
C9 C 0.6717(8) 0.5530(6) 0.0431(3) 0.091(3) Uani 1 1 d .
H9A H 0.7671 0.5744 0.0286 0.136 Uiso 1 1 calc R
H9B H 0.6015 0.6178 0.0382 0.136 Uiso 1 1 calc R
H9C H 0.6334 0.4824 0.0264 0.136 Uiso 1 1 calc R
C10 C 0.5430(7) 0.4953(6) 0.1247(3) 0.095(3) Uani 1 1 d .
H10A H 0.5594 0.4803 0.1606 0.142 Uiso 1 1 calc R
H10B H 0.5030 0.4245 0.1086 0.142 Uiso 1 1 calc R
H10C H 0.4726 0.5601 0.1205 0.142 Uiso 1 1 calc R
C11 C 0.8108(7) -0.0958(5) 0.0801(3) 0.0603(19) Uani 1 1 d .
H11 H 0.7956 -0.1733 0.0970 0.072 Uiso 1 1 calc R
C12 C 0.9756(7) -0.0584(7) 0.0871(3) 0.099(3) Uani 1 1 d .
H12A H 0.9992 -0.0518 0.1230 0.149 Uiso 1 1 calc R
H12B H 0.9915 0.0176 0.0708 0.149 Uiso 1 1 calc R
H12C H 1.0398 -0.1176 0.0719 0.149 Uiso 1 1 calc R
C13 C 0.7729(9) -0.1088(6) 0.0230(3) 0.090(3) Uani 1 1 d .
H13A H 0.6699 -0.1344 0.0189 0.135 Uiso 1 1 calc R
H13B H 0.8387 -0.1671 0.0081 0.135 Uiso 1 1 calc R
H13C H 0.7861 -0.0330 0.0063 0.135 Uiso 1 1 calc R
C14 C 0.4953(6) -0.0335(6) 0.0979(3) 0.0599(18) Uani 1 1 d .
H14 H 0.4801 -0.0349 0.0606 0.072 Uiso 1 1 calc R
C15 C 0.3858(7) 0.0601(7) 0.1190(3) 0.110(3) Uani 1 1 d .
H15A H 0.4097 0.1375 0.1052 0.165 Uiso 1 1 calc R
H15B H 0.3948 0.0626 0.1557 0.165 Uiso 1 1 calc R
H15C H 0.2842 0.0389 0.1094 0.165 Uiso 1 1 calc R
C16 C 0.4604(7) -0.1584(6) 0.1171(3) 0.079(2) Uani 1 1 d .
H16A H 0.5288 -0.2147 0.1021 0.119 Uiso 1 1 calc R
H16B H 0.3586 -0.1793 0.1078 0.119 Uiso 1 1 calc R
H16C H 0.4718 -0.1605 0.1538 0.119 Uiso 1 1 calc R
C17 C 0.4667(13) 0.2410(12) 0.2755(6) 0.199(7) Uani 1 1 d .
H17A H 0.4903 0.2494 0.3117 0.239 Uiso 1 1 calc R
H17B H 0.5613 0.2310 0.2577 0.239 Uiso 1 1 calc R
C18 C 0.4024(16) 0.3400(12) 0.2594(7) 0.222(8) Uani 1 1 d .
H18A H 0.4625 0.3762 0.2327 0.266 Uiso 1 1 calc R
H18B H 0.3949 0.3966 0.2875 0.266 Uiso 1 1 calc R
C19 C 0.2599(15) 0.3129(13) 0.2405(6) 0.191(7) Uani 1 1 d .
H19A H 0.2548 0.3237 0.2036 0.229 Uiso 1 1 calc R
H19B H 0.1839 0.3629 0.2563 0.229 Uiso 1 1 calc R
C20 C 0.2385(11) 0.1851(13) 0.2544(6) 0.192(7) Uani 1 1 d .
H20A H 0.1692 0.1786 0.2828 0.230 Uiso 1 1 calc R
H20B H 0.1963 0.1414 0.2255 0.230 Uiso 1 1 calc R

loop_
_atom_site_aniso_label
_atom_site_aniso_U_11
_atom_site_aniso_U_22
_atom_site_aniso_U_33
_atom_site_aniso_U_23
_atom_site_aniso_U_13
_atom_site_aniso_U_12
Pd1 0.0596(3) 0.0319(3) 0.0322(3) 0.0017(3) -0.00387(19) -0.0029(3)
P1 0.0577(10) 0.0346(10) 0.0394(10) 0.0006(8) -0.0022(8) -0.0044(8)
P2 0.0601(10) 0.0341(10) 0.0383(10) 0.0006(8) -0.0001(8) -0.0047(8)
Cl1 0.1447(16) 0.0640(12) 0.0355(10) 0.0035(10) -0.0223(10) -0.0121(12)
N1 0.065(3) 0.058(4) 0.043(4) 0.002(3) -0.005(3) -0.003(3)
N2 0.082(4) 0.060(4) 0.032(3) 0.004(3) -0.008(3) -0.009(3)
N3 0.073(3) 0.054(4) 0.038(3) -0.001(3) -0.001(3) -0.007(3)
O1 0.131(6) 0.129(7) 0.239(10) 0.011(6) -0.018(6) 0.002(6)
C4 0.078(4) 0.045(4) 0.051(4) 0.000(3) -0.011(3) -0.014(3)
C1 0.064(4) 0.040(4) 0.032(3) 0.020(3) 0.001(3) -0.002(3)
C2 0.045(3) 0.033(3) 0.023(3) 0.001(3) -0.006(2) -0.007(3)
C3 0.070(4) 0.050(4) 0.038(4) -0.006(3) -0.001(3) 0.001(3)
C5 0.071(4) 0.054(5) 0.049(4) 0.006(4) 0.008(3) -0.009(4)
C6 0.076(5) 0.100(6) 0.076(6) -0.011(5) 0.015(4) 0.009(5)
C7 0.099(6) 0.079(6) 0.094(7) 0.012(5) 0.007(5) -0.037(5)
C8 0.075(5) 0.043(4) 0.059(5) 0.000(4) -0.007(4) -0.003(3)
C9 0.128(6) 0.065(6) 0.078(6) 0.010(5) -0.037(5) 0.020(5)
C10 0.075(5) 0.069(6) 0.141(8) -0.002(5) 0.007(5) 0.006(4)
C11 0.076(5) 0.030(4) 0.075(6) 0.006(4) 0.013(4) 0.012(3)
C12 0.063(5) 0.087(6) 0.149(9) 0.008(6) 0.032(5) 0.016(4)
C13 0.146(7) 0.060(5) 0.065(6) -0.015(4) 0.033(5) 0.005(5)
C14 0.062(4) 0.061(5) 0.057(5) 0.003(4) -0.010(3) -0.012(4)
C15 0.058(5) 0.107(7) 0.166(10) 0.001(7) 0.010(5) 0.011(5)
C16 0.099(5) 0.069(5) 0.070(5) 0.010(4) 0.000(4) -0.034(4)
C17 0.124(10) 0.139(13) 0.33(2) 0.025(13) -0.062(11) -0.060(10)
C18 0.160(13) 0.133(13) 0.37(2) 0.093(14) -0.090(13) -0.019(11)
C19 0.135(12) 0.190(17) 0.246(17) 0.029(13) -0.076(10) 0.002(10)
C20 0.071(8) 0.213(17) 0.29(2) -0.049(14) 0.000(9) 0.014(10)

loop_
_atom_type_symbol
_atom_type_description
_atom_type_scat_dispersion_real
_atom_type_scat_dispersion_imag
_atom_type_scat_source
Pd Pd -0.9988 1.0072 'International Tables Vol C Tables 4.2.6.8 and 6.1.1.4'
P P 0.1023 0.0942 'International Tables Vol C Tables 4.2.6.8 and 6.1.1.4'
N N 0.0061 0.0033 'International Tables Vol C Tables 4.2.6.8 and 6.1.1.4'
C C 0.0033 0.0016 'International Tables Vol C Tables 4.2.6.8 and 6.1.1.4'
H H 0.0000 0.0000 'International Tables Vol C Tables 4.2.6.8 and 6.1.1.4'
Cl Cl 0.1484 0.1585 'International Tables Vol C Tables 4.2.6.8 and 6.1.1.4'
O O 0.0106 0.0060 'International Tables Vol C Tables 4.2.6.8 and 6.1.1.4'

loop_
_geom_angle_atom_site_label_1
_geom_angle_atom_site_label_2
_geom_angle_atom_site_label_3
_geom_angle
C1 Pd1 P1 79.05(19)
C1 Pd1 P2 80.66(19)
P1 Pd1 P2 159.70(6)
C1 Pd1 Cl1 178.82(17)
P1 Pd1 Cl1 100.18(6)
P2 Pd1 Cl1 100.09(6)
C5 P1 C8 107.9(3)
C5 P1 C3 106.5(3)
C8 P1 C3 105.1(3)
C5 P1 Pd1 113.9(2)
C8 P1 Pd1 116.9(2)
C3 P1 Pd1 105.67(19)
C11 P2 C14 106.9(3)
C11 P2 C4 103.5(3)
C14 P2 C4 105.0(3)
C11 P2 Pd1 116.5(2)
C14 P2 Pd1 118.1(2)
C4 P2 Pd1 105.24(19)
N2 N1 C1 111.0(5)
N2 N1 C4 126.4(5)
C1 N1 C4 122.5(5)
N3 N2 N1 106.4(5)
N2 N3 C2 108.5(5)
C20 O1 C17 101.7(9)
N1 C4 P2 104.6(4)
N1 C4 H4A 110.8
P2 C4 H4A 110.8
N1 C4 H4B 110.8
P2 C4 H4B 110.8
H4A C4 H4B 108.9
C2 C1 N1 104.0(5)
C2 C1 Pd1 129.1(4)
N1 C1 Pd1 126.9(5)
N3 C2 C1 110.1(5)
N3 C2 C3 129.0(5)
C1 C2 C3 120.9(5)
C2 C3 P1 105.2(4)
C2 C3 H3A 110.7
P1 C3 H3A 110.7
C2 C3 H3B 110.7
P1 C3 H3B 110.7
H3A C3 H3B 108.8
C6 C5 C7 111.4(6)
C6 C5 P1 110.0(5)
C7 C5 P1 113.9(5)
C6 C5 H5 107.1
C7 C5 H5 107.1
P1 C5 H5 107.1
C5 C6 H6A 109.5
C5 C6 H6B 109.5
H6A C6 H6B 109.5
C5 C6 H6C 109.5
H6A C6 H6C 109.5
H6B C6 H6C 109.5
C5 C7 H7A 109.5
C5 C7 H7B 109.5
H7A C7 H7B 109.5
C5 C7 H7C 109.5
H7A C7 H7C 109.5
H7B C7 H7C 109.5
C9 C8 C10 111.3(6)
C9 C8 P1 110.6(5)
C10 C8 P1 109.6(5)
C9 C8 H8 108.4
C10 C8 H8 108.4
P1 C8 H8 108.4
C8 C9 H9A 109.5
C8 C9 H9B 109.5
H9A C9 H9B 109.5
C8 C9 H9C 109.5
H9A C9 H9C 109.5
H9B C9 H9C 109.5
C8 C10 H10A 109.5
C8 C10 H10B 109.5
H10A C10 H10B 109.5
C8 C10 H10C 109.5
H10A C10 H10C 109.5
H10B C10 H10C 109.5
C13 C11 C12 109.9(6)
C13 C11 P2 110.6(4)
C12 C11 P2 109.6(5)
C13 C11 H11 108.9
C12 C11 H11 108.9
P2 C11 H11 108.9
C11 C12 H12A 109.5
C11 C12 H12B 109.5
H12A C12 H12B 109.5
C11 C12 H12C 109.5
H12A C12 H12C 109.5
H12B C12 H12C 109.5
C11 C13 H13A 109.5
C11 C13 H13B 109.5
H13A C13 H13B 109.5
C11 C13 H13C 109.5
H13A C13 H13C 109.5
H13B C13 H13C 109.5
C16 C14 C15 112.0(6)
C16 C14 P2 114.4(4)
C15 C14 P2 109.7(5)
C16 C14 H14 106.8
C15 C14 H14 106.8
P2 C14 H14 106.8
C14 C15 H15A 109.5
C14 C15 H15B 109.5
H15A C15 H15B 109.5
C14 C15 H15C 109.5
H15A C15 H15C 109.5
H15B C15 H15C 109.5
C14 C16 H16A 109.5
C14 C16 H16B 109.5
H16A C16 H16B 109.5
C14 C16 H16C 109.5
H16A C16 H16C 109.5
H16B C16 H16C 109.5
C18 C17 O1 114.7(11)
C18 C17 H17A 108.6
O1 C17 H17A 108.6
C18 C17 H17B 108.6
O1 C17 H17B 108.6
H17A C17 H17B 107.6
C17 C18 C19 108.8(13)
C17 C18 H18A 109.9
C19 C18 H18A 109.9
C17 C18 H18B 109.9
C19 C18 H18B 109.9
H18A C18 H18B 108.3
C18 C19 C20 104.0(11)
C18 C19 H19A 111.0
C20 C19 H19A 111.0
C18 C19 H19B 111.0
C20 C19 H19B 111.0
H19A C19 H19B 109.0
O1 C20 C19 108.4(9)
O1 C20 H20A 110.0
C19 C20 H20A 110.0
O1 C20 H20B 110.0
C19 C20 H20B 110.0
H20A C20 H20B 108.4

loop_
_geom_bond_atom_site_label_1
_geom_bond_atom_site_label_2
_geom_bond_distance
Pd1 C1 1.929(6)
Pd1 P1 2.3167(16)
Pd1 P2 2.3169(17)
Pd1 Cl1 2.3636(17)
P1 C5 1.825(6)
P1 C8 1.828(6)
P1 C3 1.856(6)
P2 C11 1.818(6)
P2 C14 1.820(6)
P2 C4 1.858(6)
N1 N2 1.367(6)
N1 C1 1.359(7)
N1 C4 1.486(7)
N2 N3 1.326(6)
N3 C2 1.358(7)
O1 C20 1.401(11)
O1 C17 1.407(11)
C4 H4A 0.9700
C4 H4B 0.9700
C1 C2 1.361(7)
C2 C3 1.460(7)
C3 H3A 0.9700
C3 H3B 0.9700
C5 C6 1.526(8)
C5 C7 1.550(8)
C5 H5 0.9800
C6 H6A 0.9600
C6 H6B 0.9600
C6 H6C 0.9600
C7 H7A 0.9600
C7 H7B 0.9600
C7 H7C 0.9600
C8 C9 1.519(8)
C8 C10 1.523(8)
C8 H8 0.9800
C9 H9A 0.9600
C9 H9B 0.9600
C9 H9C 0.9600
C10 H10A 0.9600
C10 H10B 0.9600
C10 H10C 0.9600
C11 C13 1.529(9)
C11 C12 1.527(8)
C11 H11 0.9800
C12 H12A 0.9600
C12 H12B 0.9600
C12 H12C 0.9600
C13 H13A 0.9600
C13 H13B 0.9600
C13 H13C 0.9600
C14 C16 1.514(8)
C14 C15 1.532(9)
C14 H14 0.9800
C15 H15A 0.9600
C15 H15B 0.9600
C15 H15C 0.9600
C16 H16A 0.9600
C16 H16B 0.9600
C16 H16C 0.9600
C17 C18 1.308(13)
C17 H17A 0.9700
C17 H17B 0.9700
C18 C19 1.382(13)
C18 H18A 0.9700
C18 H18B 0.9700
C19 C20 1.483(14)
C19 H19A 0.9700
C19 H19B 0.9700
C20 H20A 0.9700
C20 H20B 0.9700
